data_4317388
loop_
_publ_author_name
'Daniel L. Reger'
'Christine A. Little'
'Mark D. Smith'
'Arnold L. Rheingold'
'Louise M. Liable-Sands'
'Glen P. A. Yap'
'Ilia A. Guzei'

_publ_section_title
;
 Syntheses and Solid State Structures of Tris(pyrazolyl)methane Complexes
 of Sodium, Potassium, Calcium, and Strontium: Comparison of Structures
 with Analogous Complexes of Lead(II)
;
_journal_name_full 'Inorganic Chemistry'
_journal_page_first 19
_journal_page_last 27
_journal_paper_doi 10.1021/ic010690n
_journal_volume 41
_journal_year 2002
_chemical_formula_sum 'C89 H52 B2 F48 N12 O2 Sr'
_chemical_formula_weight 2342.67
_chemical_name_systematic
;
  ?
;
_space_group_IT_number 13
_symmetry_cell_setting monoclinic
_symmetry_space_group_name_Hall '-P 2yac'
_symmetry_space_group_name_H-M 'P 1 2/n 1'
_atom_sites_solution_hydrogens geom
_atom_sites_solution_primary direct
_atom_sites_solution_secondary difmap
_audit_creation_method SHELXL-97
_cell_angle_alpha 90.00
_cell_angle_beta 90.1744(7)
_cell_angle_gamma 90.00
_cell_formula_units_Z 2
_cell_length_a 14.1601(3)
_cell_length_b 13.1756(3)
_cell_length_c 27.1826(6)
_cell_measurement_temperature 173(2)
_cell_volume 5071.37(19)
_computing_cell_refinement 'Bruker SMART'
_computing_data_collection 'Bruker SMART'
_computing_data_reduction 'Bruker SHELXTL'
_computing_molecular_graphics 'Bruker SHELXTL'
_computing_publication_material 'Bruker SHELXTL'
_computing_structure_refinement 'SHELXL-97 (Sheldrick, 1997)'
_computing_structure_solution 'SHELXS-97 (Sheldrick, 1990)'
_diffrn_ambient_temperature 173(2)
_diffrn_measured_fraction_theta_full 0.987
_diffrn_measured_fraction_theta_max 0.987
_diffrn_measurement_device_type 'CCD area detector'
_diffrn_measurement_method 'phi and omega scans'
_diffrn_radiation_monochromator graphite
_diffrn_radiation_source 'fine-focus sealed tube'
_diffrn_radiation_type MoK\a
_diffrn_radiation_wavelength 0.71073
_diffrn_reflns_av_R_equivalents 0.0516
_diffrn_reflns_av_sigmaI/netI 0.0472
_diffrn_reflns_limit_h_max 15
_diffrn_reflns_limit_h_min -15
_diffrn_reflns_limit_k_max 14
_diffrn_reflns_limit_k_min -13
_diffrn_reflns_limit_l_max 29
_diffrn_reflns_limit_l_min -26
_diffrn_reflns_number 14835
_diffrn_reflns_theta_full 22.50
_diffrn_reflns_theta_max 22.50
_diffrn_reflns_theta_min 2.11
_exptl_absorpt_coefficient_mu 0.672
_exptl_absorpt_correction_T_max 0.9358
_exptl_absorpt_correction_T_min 0.7988
_exptl_absorpt_correction_type 'Empirical from SADABS'
_exptl_crystal_colour Colorless
_exptl_crystal_density_diffrn 1.534
_exptl_crystal_density_method 'not measured'
_exptl_crystal_description Block
_exptl_crystal_F_000 2332
_exptl_crystal_size_max 0.35
_exptl_crystal_size_mid 0.20
_exptl_crystal_size_min 0.10
_refine_diff_density_max 1.177
_refine_diff_density_min -0.775
_refine_diff_density_rms 0.103
_refine_ls_extinction_method none
_refine_ls_goodness_of_fit_ref 1.936
_refine_ls_hydrogen_treatment mixed
_refine_ls_matrix_type full
_refine_ls_number_parameters 667
_refine_ls_number_reflns 6548
_refine_ls_number_restraints 0
_refine_ls_restrained_S_all 1.936
_refine_ls_R_factor_all 0.1148
_refine_ls_R_factor_gt 0.0912
_refine_ls_shift/su_max 0.666
_refine_ls_shift/su_mean 0.049
_refine_ls_structure_factor_coef Fsqd
_refine_ls_weighting_details 'calc w=1/[\s^2^(Fo^2^)+(0.1000P)^2^+0.0000P] where P=(Fo^2^+2Fc^2^)/3'
_refine_ls_weighting_scheme calc
_refine_ls_wR_factor_gt 0.2427
_refine_ls_wR_factor_ref 0.2625
_reflns_number_gt 5287
_reflns_number_total 6548
_reflns_threshold_expression >2sigma(I)
_cod_data_source_file ic010690n_3.cif
_cod_data_source_block {[HC(pz)3]2(CH3COCH2COCH3)Sr}{B[3,5-(CF3)2C6H3]4}2
_cod_depositor_comments
;
The following automatic conversions were performed:

'_symmetry_cell_setting' value 'Monoclinic' changed to 'monoclinic'
according to the built-in table from CIF Core dictionary named
'cif_core.dic' version 2.4.1 from 2010-06-29.

Automatic conversion script
Id: cif_fix_values 1646 2011-03-28 12:23:43Z adriana 
;
_cod_original_cell_volume 5071.38(19)
_cod_database_code 4317388

loop_
_symmetry_equiv_pos_as_xyz
'x, y, z'
'-x+1/2, y, -z+1/2'
'-x, -y, -z'
'x-1/2, -y, z-1/2'

loop_
_atom_site_label
_atom_site_type_symbol
_atom_site_fract_x
_atom_site_fract_y
_atom_site_fract_z
_atom_site_U_iso_or_equiv
_atom_site_adp_type
_atom_site_occupancy
_atom_site_symmetry_multiplicity
_atom_site_calc_flag
_atom_site_refinement_flags
_atom_site_disorder_assembly
_atom_site_disorder_group
Sr1 Sr 0.7500 -0.46609(6) -0.2500 0.0369(3) Uani 1 2 d S . .
O1 O 0.6454(7) -0.3076(8) -0.2549(4) 0.148(3) Uiso 1 1 d . . .
N1 N 0.8642(4) -0.5777(4) -0.14348(19) 0.0367(13) Uani 1 1 d . . .
N2 N 0.8823(4) -0.5383(5) -0.1888(2) 0.0532(16) Uani 1 1 d . . .
N11 N 0.7124(4) -0.6550(4) -0.1550(2) 0.0420(14) Uani 1 1 d . . .
N12 N 0.6831(4) -0.6291(4) -0.2009(2) 0.0465(14) Uani 1 1 d . . .
N21 N 0.7250(4) -0.4895(4) -0.11779(19) 0.0385(13) Uani 1 1 d . . .
N22 N 0.7085(4) -0.4259(4) -0.1562(2) 0.0499(15) Uani 1 1 d . . .
C1 C 0.9461(5) -0.6013(5) -0.1206(3) 0.0505(19) Uani 1 1 d . . .
H1A H 0.9525 -0.6289 -0.0885 0.061 Uiso 1 1 calc R . .
C2 C 1.0176(5) -0.5784(6) -0.1517(3) 0.056(2) Uani 1 1 d . . .
H2A H 1.0833 -0.5869 -0.1459 0.067 Uiso 1 1 calc R . .
C3 C 0.9749(5) -0.5402(7) -0.1935(3) 0.059(2) Uani 1 1 d . . .
H3A H 1.0080 -0.5183 -0.2220 0.070 Uiso 1 1 calc R . .
C11 C 0.6829(6) -0.7495(6) -0.1422(3) 0.063(2) Uani 1 1 d . . .
H11A H 0.6952 -0.7844 -0.1123 0.076 Uiso 1 1 calc R . .
C12 C 0.6319(7) -0.7833(6) -0.1813(3) 0.078(3) Uani 1 1 d . . .
H12A H 0.6005 -0.8468 -0.1839 0.094 Uiso 1 1 calc R . .
C13 C 0.6345(6) -0.7092(6) -0.2158(3) 0.065(2) Uani 1 1 d . . .
H13A H 0.6048 -0.7141 -0.2471 0.078 Uiso 1 1 calc R . .
C21 C 0.6907(5) -0.4524(6) -0.0746(3) 0.0475(18) Uani 1 1 d . . .
H21A H 0.6933 -0.4845 -0.0434 0.057 Uiso 1 1 calc R . .
C22 C 0.6518(6) -0.3602(6) -0.0851(3) 0.060(2) Uani 1 1 d . . .
H22A H 0.6228 -0.3145 -0.0627 0.072 Uiso 1 1 calc R . .
C23 C 0.6634(7) -0.3473(6) -0.1349(3) 0.065(2) Uani 1 1 d . . .
H23A H 0.6420 -0.2892 -0.1524 0.078 Uiso 1 1 calc R . .
C30 C 0.7693(5) -0.5874(5) -0.1244(2) 0.0402(16) Uani 1 1 d . . .
H30A H 0.7745 -0.6195 -0.0911 0.048 Uiso 1 1 calc R . .
C31 C 0.560(2) -0.162(2) -0.2459(12) 0.295(15) Uiso 1 1 d . . .
H31A H 0.5530 -0.0883 -0.2422 0.442 Uiso 1 1 calc R . .
H31B H 0.5327 -0.1961 -0.2172 0.442 Uiso 1 1 calc R . .
H31C H 0.5265 -0.1840 -0.2757 0.442 Uiso 1 1 calc R . .
C32 C 0.671(2) -0.191(2) -0.2503(10) 0.237(11) Uiso 1 1 d . . .
C33 C 0.7500 -0.145(3) -0.2500 0.235(16) Uiso 1 2 d S . .
H33A H 0.7510 -0.1015 -0.2217 0.283 Uiso 1 1 d R . .
C41 C 0.1477(2) 0.2080(3) 0.02558(14) 0.0368(16) Uani 1 1 d G . .
H41A H 0.2055 0.2306 0.0395 0.044 Uiso 1 1 calc R . .
C42 C 0.0692(3) 0.1937(3) 0.05538(12) 0.0483(18) Uani 1 1 d G . .
C43 C -0.0155(2) 0.1606(3) 0.03496(17) 0.052(2) Uani 1 1 d G . .
H43A H -0.0691 0.1508 0.0553 0.063 Uiso 1 1 calc R . .
C44 C -0.0217(2) 0.1418(3) -0.01526(17) 0.049(2) Uani 1 1 d G . .
C45 C 0.0568(3) 0.1560(3) -0.04506(12) 0.0382(16) Uani 1 1 d G . .
H45A H 0.0526 0.1432 -0.0794 0.046 Uiso 1 1 calc R . .
C46 C 0.1415(2) 0.1892(3) -0.02464(13) 0.0354(15) Uani 1 1 d G . .
C47 C 0.0768(6) 0.2157(7) 0.1086(3) 0.068(2) Uani 1 1 d . . .
C48 C -0.1136(5) 0.1163(6) -0.0373(4) 0.061(2) Uani 1 1 d . . .
C51 C 0.4169(2) 0.2449(2) -0.03291(13) 0.0323(14) Uani 1 1 d G . .
H51A H 0.4172 0.2978 -0.0566 0.039 Uiso 1 1 calc R . .
C52 C 0.4956(2) 0.2290(3) -0.00318(15) 0.0391(16) Uani 1 1 d G A .
C53 C 0.4952(2) 0.1515(3) 0.03151(14) 0.0396(16) Uani 1 1 d G . .
H53A H 0.5490 0.1407 0.0518 0.048 Uiso 1 1 calc R . .
C54 C 0.4162(2) 0.0898(3) 0.03646(13) 0.0369(15) Uani 1 1 d G . .
C55 C 0.3375(2) 0.1057(2) 0.00672(14) 0.0316(14) Uani 1 1 d G . .
H55A H 0.2835 0.0635 0.0101 0.038 Uiso 1 1 calc R . .
C56 C 0.3379(2) 0.1832(3) -0.02796(13) 0.0298(14) Uani 1 1 d G . .
C57 C 0.5789(5) 0.2989(7) -0.0054(4) 0.063(2) Uani 1 1 d . . .
C58 C 0.4127(5) 0.0140(6) 0.0765(3) 0.0501(19) Uani 1 1 d . . .
C61 C 0.1911(3) 0.4039(3) -0.05349(13) 0.0343(15) Uani 1 1 d G . .
H61A H 0.1524 0.3849 -0.0265 0.041 Uiso 1 1 calc R . .
C62 C 0.1991(3) 0.5055(2) -0.06670(15) 0.0351(15) Uani 1 1 d G . .
C63 C 0.2557(3) 0.5333(2) -0.10613(16) 0.0503(19) Uani 1 1 d G . .
H63A H 0.2611 0.6027 -0.1152 0.060 Uiso 1 1 calc R . .
C64 C 0.3045(3) 0.4595(3) -0.13237(15) 0.0497(19) Uani 1 1 d G B .
C65 C 0.2965(3) 0.3580(2) -0.11917(15) 0.0444(17) Uani 1 1 d G . .
H65A H 0.3298 0.3075 -0.1371 0.053 Uiso 1 1 calc R . .
C66 C 0.2399(3) 0.33016(19) -0.07973(14) 0.0333(15) Uani 1 1 d G . .
C67 C 0.1435(5) 0.5835(5) -0.0404(3) 0.0431(17) Uani 1 1 d . . .
C68 C 0.3692(9) 0.4896(7) -0.1735(5) 0.088(3) Uani 1 1 d . . .
C71 C 0.2653(3) 0.0333(3) -0.11084(13) 0.0351(15) Uani 1 1 d G . .
H71A H 0.3041 0.0116 -0.0843 0.042 Uiso 1 1 calc R . .
C72 C 0.2460(3) -0.0326(2) -0.14954(16) 0.0443(17) Uani 1 1 d G C .
C73 C 0.1892(4) -0.0009(3) -0.18841(14) 0.0519(19) Uani 1 1 d G . .
H73A H 0.1760 -0.0459 -0.2149 0.062 Uiso 1 1 calc R . .
C74 C 0.1517(3) 0.0966(3) -0.18859(15) 0.057(2) Uani 1 1 d G . .
C75 C 0.1710(3) 0.1624(2) -0.14990(16) 0.0504(19) Uani 1 1 d G . .
H75A H 0.1454 0.2291 -0.1500 0.060 Uiso 1 1 calc R . .
C76 C 0.2278(3) 0.1308(2) -0.11102(13) 0.0365(15) Uani 1 1 d G . .
C77 C 0.2870(7) -0.1353(6) -0.1506(3) 0.064(2) Uani 1 1 d . . .
C78 C 0.0915(9) 0.1290(8) -0.2302(4) 0.092(4) Uani 1 1 d . . .
B1 B 0.2382(5) 0.2069(5) -0.0610(3) 0.0351(18) Uani 1 1 d . . .
F1 F 0.0019(5) 0.1895(8) 0.1345(2) 0.154(4) Uani 1 1 d . . .
F2 F 0.0909(5) 0.3149(5) 0.1178(2) 0.114(2) Uani 1 1 d . . .
F3 F 0.1512(4) 0.1705(5) 0.1290(2) 0.0944(17) Uani 1 1 d . . .
F4 F -0.1084(4) 0.0467(4) -0.0712(3) 0.116(3) Uani 1 1 d . . .
F5 F -0.1774(4) 0.0833(5) -0.0043(3) 0.110(2) Uani 1 1 d . . .
F6 F -0.1558(3) 0.1960(3) -0.05821(19) 0.0682(13) Uani 1 1 d . . .
F7 F 0.5835(7) 0.3607(8) 0.0315(4) 0.104(3) Uani 0.75 1 d P A 1
F8 F 0.5786(7) 0.3535(9) -0.0475(4) 0.121(4) Uani 0.75 1 d P A 1
F9 F 0.6610(4) 0.2494(6) -0.0052(4) 0.098(3) Uani 0.75 1 d P A 1
F7' F 0.5576(16) 0.3907(18) 0.0076(9) 0.061(7) Uiso 0.25 1 d P A 2
F8' F 0.6131(15) 0.3100(15) -0.0474(9) 0.053(6) Uiso 0.25 1 d P A 2
F9' F 0.6469(18) 0.2753(19) 0.0236(9) 0.078(7) Uiso 0.25 1 d P A 2
F10 F 0.3800(5) 0.0540(4) 0.11831(19) 0.101(2) Uani 1 1 d . . .
F11 F 0.3578(4) -0.0642(4) 0.0661(2) 0.0867(17) Uani 1 1 d . . .
F12 F 0.4959(3) -0.0275(4) 0.0877(2) 0.0768(15) Uani 1 1 d . . .
F13 F 0.0517(3) 0.5685(4) -0.0425(2) 0.0853(17) Uani 1 1 d . . .
F14 F 0.1644(5) 0.5859(4) 0.00722(19) 0.107(2) Uani 1 1 d . . .
F15 F 0.1592(4) 0.6773(3) -0.0553(2) 0.0926(19) Uani 1 1 d . . .
F16 F 0.3630(15) 0.4264(9) -0.2126(5) 0.134(6) Uani 0.60 1 d P B 1
F17 F 0.3504(14) 0.5792(9) -0.1927(7) 0.153(7) Uani 0.60 1 d P B 1
F18 F 0.4629(9) 0.4794(18) -0.1595(6) 0.151(6) Uani 0.60 1 d P B 1
F16' F 0.3257(17) 0.492(3) -0.2140(10) 0.137(8) Uiso 0.40 1 d P B 2
F17' F 0.4089(15) 0.5758(18) -0.1654(8) 0.101(6) Uiso 0.40 1 d P B 2
F18' F 0.4350(18) 0.4337(16) -0.1806(10) 0.105(6) Uiso 0.40 1 d P B 2
F19 F 0.3822(6) -0.1344(5) -0.1497(4) 0.106(3) Uani 0.75 1 d P C 1
F20 F 0.2680(9) -0.1911(6) -0.1885(4) 0.120(4) Uani 0.75 1 d P C 1
F21 F 0.2728(10) -0.1852(6) -0.1072(4) 0.121(4) Uani 0.75 1 d P C 1
F19' F 0.346(3) -0.152(2) -0.1850(14) 0.105(8) Uiso 0.25 1 d P C 2
F20' F 0.2169(16) -0.2061(17) -0.1590(10) 0.073(6) Uiso 0.25 1 d P C 2
F21' F 0.3170(14) -0.1701(16) -0.1144(8) 0.044(5) Uiso 0.25 1 d P C 2
F22 F 0.0017(7) 0.1441(9) -0.2144(3) 0.172(4) Uani 1 1 d . . .
F23 F 0.1097(9) 0.2154(6) -0.2470(4) 0.204(6) Uani 1 1 d . . .
F24 F 0.0785(6) 0.0655(5) -0.2653(3) 0.141(3) Uani 1 1 d . . .

loop_
_atom_site_aniso_label
_atom_site_aniso_U_11
_atom_site_aniso_U_22
_atom_site_aniso_U_33
_atom_site_aniso_U_23
_atom_site_aniso_U_13
_atom_site_aniso_U_12
Sr1 0.0475(6) 0.0391(5) 0.0242(5) 0.000 -0.0114(4) 0.000
N1 0.040(3) 0.045(3) 0.025(3) -0.003(2) -0.012(2) 0.000(2)
N2 0.039(4) 0.087(5) 0.033(4) 0.000(3) -0.010(3) 0.004(3)
N11 0.054(4) 0.037(3) 0.034(3) 0.005(2) -0.019(3) -0.011(3)
N12 0.054(3) 0.048(3) 0.038(3) 0.001(3) -0.024(3) -0.017(3)
N21 0.046(3) 0.042(3) 0.028(3) -0.007(3) -0.001(2) -0.001(3)
N22 0.075(4) 0.042(3) 0.033(3) 0.000(3) -0.003(3) 0.015(3)
C1 0.062(5) 0.047(4) 0.043(4) 0.000(3) -0.027(4) 0.010(4)
C2 0.041(4) 0.069(5) 0.056(5) -0.017(4) -0.025(4) 0.009(4)
C3 0.036(4) 0.103(6) 0.037(4) -0.003(4) -0.007(3) -0.003(4)
C11 0.085(6) 0.049(4) 0.056(5) 0.023(4) -0.031(4) -0.027(4)
C12 0.105(7) 0.053(5) 0.076(6) 0.010(5) -0.051(5) -0.036(5)
C13 0.080(6) 0.057(5) 0.057(5) 0.010(4) -0.037(4) -0.029(4)
C21 0.049(4) 0.070(5) 0.023(4) -0.006(3) -0.005(3) -0.005(4)
C22 0.067(5) 0.071(6) 0.043(5) -0.025(4) 0.002(4) 0.004(4)
C23 0.095(6) 0.048(4) 0.051(5) -0.005(4) -0.009(4) 0.022(4)
C30 0.054(4) 0.041(4) 0.026(4) 0.003(3) -0.012(3) -0.005(3)
C41 0.029(3) 0.032(3) 0.050(4) -0.002(3) -0.008(3) -0.002(3)
C42 0.041(4) 0.036(4) 0.069(5) -0.001(3) -0.006(4) 0.009(3)
C43 0.040(4) 0.037(4) 0.079(6) 0.005(4) 0.000(4) 0.008(3)
C44 0.035(4) 0.015(3) 0.098(7) 0.003(3) -0.020(4) -0.004(3)
C45 0.039(4) 0.023(3) 0.053(4) 0.003(3) -0.016(3) -0.004(3)
C46 0.035(4) 0.017(3) 0.054(5) -0.005(3) -0.018(3) 0.004(3)
C47 0.050(5) 0.084(6) 0.069(6) 0.002(5) 0.004(5) 0.005(5)
C48 0.039(4) 0.036(4) 0.109(7) 0.013(5) -0.024(4) -0.009(3)
C51 0.033(4) 0.033(3) 0.031(4) -0.001(3) -0.007(3) 0.004(3)
C52 0.030(4) 0.040(4) 0.047(4) 0.000(3) -0.002(3) -0.008(3)
C53 0.025(3) 0.052(4) 0.042(4) -0.010(3) -0.016(3) 0.004(3)
C54 0.033(4) 0.034(3) 0.044(4) 0.001(3) -0.010(3) 0.009(3)
C55 0.028(3) 0.024(3) 0.044(4) -0.003(3) -0.007(3) 0.000(2)
C56 0.034(3) 0.023(3) 0.032(4) -0.005(3) -0.006(3) 0.001(3)
C57 0.042(5) 0.073(6) 0.076(7) 0.012(5) -0.015(4) -0.004(4)
C58 0.035(4) 0.055(4) 0.060(5) 0.012(4) -0.016(4) 0.013(4)
C61 0.040(4) 0.030(3) 0.033(4) -0.004(3) -0.016(3) 0.001(3)
C62 0.041(4) 0.027(3) 0.037(4) -0.003(3) -0.014(3) 0.007(3)
C63 0.061(5) 0.032(4) 0.058(5) 0.007(3) -0.017(4) 0.005(3)
C64 0.064(5) 0.041(4) 0.044(5) 0.006(3) 0.003(4) 0.000(4)
C65 0.050(4) 0.033(4) 0.051(4) -0.001(3) 0.002(3) 0.008(3)
C66 0.035(3) 0.033(3) 0.032(4) -0.001(3) -0.021(3) 0.001(3)
C67 0.056(5) 0.036(4) 0.037(4) 0.005(3) -0.014(3) 0.007(3)
C68 0.104(9) 0.042(5) 0.118(10) 0.023(6) 0.019(8) 0.015(5)
C71 0.039(4) 0.029(3) 0.038(4) 0.001(3) -0.013(3) 0.005(3)
C72 0.050(4) 0.032(3) 0.051(4) -0.007(3) -0.019(3) 0.011(3)
C73 0.056(4) 0.046(4) 0.054(5) -0.012(4) -0.022(4) 0.003(3)
C74 0.068(5) 0.045(4) 0.057(5) -0.005(4) -0.032(4) 0.013(4)
C75 0.052(4) 0.039(4) 0.059(5) -0.007(3) -0.028(4) 0.008(3)
C76 0.034(3) 0.034(3) 0.041(4) 0.005(3) -0.019(3) 0.000(3)
C77 0.078(6) 0.049(5) 0.064(6) -0.001(4) -0.030(5) 0.012(4)
C78 0.121(9) 0.075(6) 0.079(7) -0.021(6) -0.068(7) 0.055(6)
B1 0.035(4) 0.021(3) 0.049(5) -0.003(3) -0.018(3) -0.001(3)
F1 0.079(4) 0.304(11) 0.078(4) 0.001(6) 0.034(4) -0.030(6)
F2 0.148(6) 0.108(5) 0.086(4) -0.039(4) -0.005(4) 0.029(4)
F3 0.095(4) 0.123(4) 0.065(3) 0.006(3) -0.012(3) 0.022(3)
F4 0.070(4) 0.072(3) 0.204(7) -0.058(4) -0.073(4) 0.007(3)
F5 0.062(3) 0.128(5) 0.139(6) 0.060(4) -0.033(3) -0.052(3)
F6 0.046(2) 0.055(3) 0.103(4) 0.021(2) -0.033(2) 0.001(2)
F7 0.092(6) 0.105(7) 0.116(8) -0.062(7) 0.010(6) -0.058(6)
F8 0.070(6) 0.142(9) 0.151(9) 0.081(8) -0.029(6) -0.057(6)
F9 0.022(3) 0.112(6) 0.159(9) -0.042(6) 0.010(4) -0.021(3)
F10 0.156(6) 0.093(4) 0.053(3) 0.026(3) 0.026(3) 0.048(4)
F11 0.084(3) 0.066(3) 0.109(4) 0.048(3) -0.044(3) -0.030(3)
F12 0.060(3) 0.078(3) 0.092(4) 0.030(3) -0.031(3) 0.016(2)
F13 0.051(3) 0.074(3) 0.132(5) -0.044(3) 0.002(3) 0.001(2)
F14 0.165(6) 0.102(4) 0.054(3) -0.034(3) -0.037(3) 0.068(4)
F15 0.110(4) 0.031(2) 0.137(5) 0.004(3) 0.036(4) 0.017(2)
F16 0.238(16) 0.080(7) 0.086(8) -0.021(6) 0.098(11) -0.034(9)
F17 0.235(17) 0.060(7) 0.164(13) 0.076(8) 0.132(14) 0.047(8)
F18 0.071(8) 0.248(19) 0.134(12) 0.013(12) 0.033(8) -0.046(10)
F19 0.093(6) 0.061(4) 0.165(9) -0.025(5) -0.045(6) 0.042(4)
F20 0.176(10) 0.070(5) 0.113(7) -0.069(5) -0.101(7) 0.065(6)
F21 0.164(10) 0.049(5) 0.149(10) 0.041(5) 0.055(8) 0.026(5)
F22 0.149(7) 0.261(11) 0.107(6) -0.010(6) -0.078(5) 0.109(8)
F23 0.341(15) 0.101(5) 0.170(8) 0.065(5) -0.197(10) -0.041(7)
F24 0.210(8) 0.113(5) 0.099(5) -0.052(4) -0.114(5) 0.070(5)

loop_
_atom_type_symbol
_atom_type_description
_atom_type_scat_dispersion_real
_atom_type_scat_dispersion_imag
_atom_type_scat_source
C C 0.0033 0.0016 'International Tables Vol C Tables 4.2.6.8 and 6.1.1.4'
H H 0.0000 0.0000 'International Tables Vol C Tables 4.2.6.8 and 6.1.1.4'
B B 0.0013 0.0007 'International Tables Vol C Tables 4.2.6.8 and 6.1.1.4'
N N 0.0061 0.0033 'International Tables Vol C Tables 4.2.6.8 and 6.1.1.4'
F F 0.0171 0.0103 'International Tables Vol C Tables 4.2.6.8 and 6.1.1.4'
O O 0.0106 0.0060 'International Tables Vol C Tables 4.2.6.8 and 6.1.1.4'
Sr Sr -1.5307 3.2498 'International Tables Vol C Tables 4.2.6.8 and 6.1.1.4'

loop_
_geom_angle_atom_site_label_1
_geom_angle_atom_site_label_2
_geom_angle_atom_site_label_3
_geom_angle
_geom_angle_site_symmetry_1
_geom_angle_site_symmetry_3
_geom_angle_publ_flag
O1 Sr1 O1 70.9(5) 2_654 . ?
O1 Sr1 N22 85.3(3) 2_654 . ?
O1 Sr1 N22 76.1(3) . . ?
O1 Sr1 N22 76.1(3) 2_654 2_654 ?
O1 Sr1 N22 85.3(3) . 2_654 ?
N22 Sr1 N22 157.1(2) . 2_654 ?
O1 Sr1 N2 81.6(3) 2_654 . ?
O1 Sr1 N2 136.5(3) . . ?
N22 Sr1 N2 68.44(18) . . ?
N22 Sr1 N2 120.55(19) 2_654 . ?
O1 Sr1 N2 136.5(3) 2_654 2_654 ?
O1 Sr1 N2 81.6(3) . 2_654 ?
N22 Sr1 N2 120.55(19) . 2_654 ?
N22 Sr1 N2 68.44(18) 2_654 2_654 ?
N2 Sr1 N2 138.4(3) . 2_654 ?
O1 Sr1 N12 118.0(3) 2_654 2_654 ?
O1 Sr1 N12 145.6(3) . 2_654 ?
N22 Sr1 N12 135.04(17) . 2_654 ?
N22 Sr1 N12 66.89(17) 2_654 2_654 ?
N2 Sr1 N12 77.24(17) . 2_654 ?
N2 Sr1 N12 69.89(18) 2_654 2_654 ?
O1 Sr1 N12 145.6(3) 2_654 . ?
O1 Sr1 N12 118.0(3) . . ?
N22 Sr1 N12 66.89(17) . . ?
N22 Sr1 N12 135.04(17) 2_654 . ?
N2 Sr1 N12 69.89(18) . . ?
N2 Sr1 N12 77.24(17) 2_654 . ?
N12 Sr1 N12 74.7(3) 2_654 . ?
C32 O1 Sr1 130.9(13) . . ?
C1 N1 N2 109.9(6) . . ?
C1 N1 C30 127.6(6) . . ?
N2 N1 C30 122.4(5) . . ?
C3 N2 N1 105.7(6) . . ?
C3 N2 Sr1 129.8(5) . . ?
N1 N2 Sr1 124.4(4) . . ?
N12 N11 C11 111.9(5) . . ?
N12 N11 C30 122.5(5) . . ?
C11 N11 C30 125.6(6) . . ?
C13 N12 N11 103.8(5) . . ?
C13 N12 Sr1 131.8(5) . . ?
N11 N12 Sr1 123.2(4) . . ?
N22 N21 C21 112.3(5) . . ?
N22 N21 C30 122.0(5) . . ?
C21 N21 C30 125.6(6) . . ?
C23 N22 N21 103.0(6) . . ?
C23 N22 Sr1 131.9(5) . . ?
N21 N22 Sr1 125.0(4) . . ?
C2 C1 N1 107.6(6) . . ?
C1 C2 C3 105.6(7) . . ?
N2 C3 C2 111.1(7) . . ?
N11 C11 C12 105.3(7) . . ?
C13 C12 C11 106.8(7) . . ?
N12 C13 C12 112.3(7) . . ?
N21 C21 C22 106.6(6) . . ?
C21 C22 C23 105.4(6) . . ?
N22 C23 C22 112.7(7) . . ?
N21 C30 N1 111.7(5) . . ?
N21 C30 N11 112.0(5) . . ?
N1 C30 N11 111.1(5) . . ?
C33 C32 O1 131(3) . . ?
C33 C32 C31 138(3) . . ?
O1 C32 C31 91(2) . . ?
C32 C33 C32 123(5) . 2_654 ?
C42 C41 C46 120.0 . . ?
C41 C42 C43 120.0 . . ?
C41 C42 C47 119.2(4) . . ?
C43 C42 C47 120.8(4) . . ?
C42 C43 C44 120.0 . . ?
C45 C44 C43 120.0 . . ?
C45 C44 C48 120.2(5) . . ?
C43 C44 C48 119.6(5) . . ?
C44 C45 C46 120.0 . . ?
C45 C46 C41 120.0 . . ?
C45 C46 B1 120.3(3) . . ?
C41 C46 B1 119.7(3) . . ?
F1 C47 F3 107.3(8) . . ?
F1 C47 F2 105.9(8) . . ?
F3 C47 F2 104.0(8) . . ?
F1 C47 C42 114.4(7) . . ?
F3 C47 C42 112.1(7) . . ?
F2 C47 C42 112.5(7) . . ?
F4 C48 F6 106.1(8) . . ?
F4 C48 F5 106.5(7) . . ?
F6 C48 F5 103.7(6) . . ?
F4 C48 C44 113.4(6) . . ?
F6 C48 C44 112.9(5) . . ?
F5 C48 C44 113.4(7) . . ?
C52 C51 C56 120.0 . . ?
C51 C52 C53 120.0 . . ?
C51 C52 C57 120.9(4) . . ?
C53 C52 C57 118.9(4) . . ?
C54 C53 C52 120.0 . . ?
C53 C54 C55 120.0 . . ?
C53 C54 C58 119.6(4) . . ?
C55 C54 C58 120.1(4) . . ?
C56 C55 C54 120.0 . . ?
C55 C56 C51 120.0 . . ?
C55 C56 B1 119.3(3) . . ?
C51 C56 B1 120.6(3) . . ?
F7' C57 F8' 103.4(15) . . ?
F7' C57 F9' 103.5(17) . . ?
F8' C57 F9' 107.3(16) . . ?
F7' C57 F8 74.6(12) . . ?
F8' C57 F8 33.4(9) . . ?
F9' C57 F8 130.6(13) . . ?
F7' C57 F9 131.2(13) . . ?
F8' C57 F9 73.8(11) . . ?
F9' C57 F9 39.1(11) . . ?
F8 C57 F9 105.4(10) . . ?
F7' C57 F7 38.0(10) . . ?
F8' C57 F7 128.0(12) . . ?
F9' C57 F7 68.9(14) . . ?
F8 C57 F7 108.7(10) . . ?
F9 C57 F7 105.2(9) . . ?
F7' C57 C52 112.2(12) . . ?
F8' C57 C52 114.6(12) . . ?
F9' C57 C52 114.6(12) . . ?
F8 C57 C52 111.2(7) . . ?
F9 C57 C52 112.7(7) . . ?
F7 C57 C52 113.2(7) . . ?
F11 C58 F12 104.4(6) . . ?
F11 C58 F10 106.5(7) . . ?
F12 C58 F10 106.1(6) . . ?
F11 C58 C54 113.0(6) . . ?
F12 C58 C54 114.5(6) . . ?
F10 C58 C54 111.8(6) . . ?
C62 C61 C66 120.0 . . ?
C61 C62 C63 120.0 . . ?
C61 C62 C67 120.1(4) . . ?
C63 C62 C67 119.9(4) . . ?
C62 C63 C64 120.0 . . ?
C65 C64 C63 120.0 . . ?
C65 C64 C68 119.8(4) . . ?
C63 C64 C68 120.2(4) . . ?
C66 C65 C64 120.0 . . ?
C65 C66 C61 120.0 . . ?
C65 C66 B1 119.4(3) . . ?
C61 C66 B1 120.4(3) . . ?
F15 C67 F13 107.1(6) . . ?
F15 C67 F14 103.8(6) . . ?
F13 C67 F14 105.2(7) . . ?
F15 C67 C62 114.4(6) . . ?
F13 C67 C62 113.7(5) . . ?
F14 C67 C62 111.7(5) . . ?
F18' C68 F17 129.8(14) . . ?
F18' C68 F17' 103.2(17) . . ?
F17 C68 F17' 50.5(11) . . ?
F18' C68 F16' 105(2) . . ?
F17 C68 F16' 61.9(15) . . ?
F17' C68 F16' 109.6(18) . . ?
F18' C68 F16 63.0(13) . . ?
F17 C68 F16 103.1(14) . . ?
F17' C68 F16 134.8(13) . . ?
F16' C68 F16 45.7(14) . . ?
F18' C68 F18 40.9(12) . . ?
F17 C68 F18 112.8(14) . . ?
F17' C68 F18 67.7(13) . . ?
F16' C68 F18 135.0(16) . . ?
F16 C68 F18 102.5(13) . . ?
F18' C68 C64 115.6(13) . . ?
F17 C68 C64 114.1(8) . . ?
F17' C68 C64 111.9(13) . . ?
F16' C68 C64 111.2(15) . . ?
F16 C68 C64 112.7(9) . . ?
F18 C68 C64 110.9(11) . . ?
C72 C71 C76 120.0 . . ?
C73 C72 C71 120.0 . . ?
C73 C72 C77 119.2(4) . . ?
C71 C72 C77 120.8(4) . . ?
C72 C73 C74 120.0 . . ?
C75 C74 C73 120.0 . . ?
C75 C74 C78 120.7(4) . . ?
C73 C74 C78 119.3(4) . . ?
C74 C75 C76 120.0 . . ?
C75 C76 C71 120.0 . . ?
C75 C76 B1 118.7(3) . . ?
C71 C76 B1 120.8(3) . . ?
F21' C77 F20 121.7(12) . . ?
F21' C77 F21 30.1(10) . . ?
F20 C77 F21 112.6(9) . . ?
F21' C77 F19' 108(2) . . ?
F20 C77 F19' 57.0(17) . . ?
F21 C77 F19' 130.6(16) . . ?
F21' C77 F19 68.0(11) . . ?
F20 C77 F19 103.1(9) . . ?
F21 C77 F19 97.9(9) . . ?
F19' C77 F19 50.0(18) . . ?
F21' C77 F20' 97.8(15) . . ?
F20 C77 F20' 48.5(10) . . ?
F21 C77 F20' 73.2(12) . . ?
F19' C77 F20' 104(2) . . ?
F19 C77 F20' 136.8(12) . . ?
F21' C77 C72 119.2(12) . . ?
F20 C77 C72 117.2(7) . . ?
F21 C77 C72 111.5(7) . . ?
F19' C77 C72 115.4(15) . . ?
F19 C77 C72 112.6(7) . . ?
F20' C77 C72 109.9(11) . . ?
F23 C78 F24 110.6(11) . . ?
F23 C78 F22 100.1(9) . . ?
F24 C78 F22 101.4(10) . . ?
F23 C78 C74 115.0(9) . . ?
F24 C78 C74 117.6(7) . . ?
F22 C78 C74 109.8(9) . . ?
C76 B1 C46 108.4(4) . . ?
C76 B1 C66 109.0(5) . . ?
C46 B1 C66 108.4(4) . . ?
C76 B1 C56 112.6(4) . . ?
C46 B1 C56 109.6(5) . . ?
C66 B1 C56 108.8(4) . . ?

loop_
_geom_bond_atom_site_label_1
_geom_bond_atom_site_label_2
_geom_bond_distance
_geom_bond_site_symmetry_2
_geom_bond_publ_flag
Sr1 O1 2.563(11) 2_654 ?
Sr1 O1 2.563(11) . ?
Sr1 N22 2.672(6) . ?
Sr1 N22 2.672(6) 2_654 ?
Sr1 N2 2.677(6) . ?
Sr1 N2 2.677(6) 2_654 ?
Sr1 N12 2.702(5) 2_654 ?
Sr1 N12 2.702(5) . ?
O1 C32 1.59(3) . ?
N1 C1 1.351(9) . ?
N1 N2 1.361(8) . ?
N1 C30 1.448(8) . ?
N2 C3 1.319(9) . ?
N11 N12 1.357(8) . ?
N11 C11 1.359(9) . ?
N11 C30 1.460(8) . ?
N12 C13 1.322(9) . ?
N21 N22 1.358(8) . ?
N21 C21 1.362(9) . ?
N21 C30 1.446(8) . ?
N22 C23 1.348(9) . ?
C1 C2 1.355(11) . ?
C2 C3 1.381(11) . ?
C11 C12 1.358(11) . ?
C12 C13 1.354(11) . ?
C21 C22 1.364(11) . ?
C22 C23 1.376(11) . ?
C31 C32 1.62(3) . ?
C32 C33 1.27(3) . ?
C33 C32 1.27(3) 2_654 ?
C41 C42 1.3900 . ?
C41 C46 1.3900 . ?
C42 C43 1.3900 . ?
C42 C47 1.479(10) . ?
C43 C44 1.3900 . ?
C44 C45 1.3900 . ?
C44 C48 1.470(8) . ?
C45 C46 1.3900 . ?
C46 B1 1.707(8) . ?
C47 F1 1.320(10) . ?
C47 F3 1.330(10) . ?
C47 F2 1.346(11) . ?
C48 F4 1.304(11) . ?
C48 F6 1.335(8) . ?
C48 F5 1.347(10) . ?
C51 C52 1.3900 . ?
C51 C56 1.3900 . ?
C52 C53 1.3900 . ?
C52 C57 1.498(8) . ?
C53 C54 1.3900 . ?
C54 C55 1.3900 . ?
C54 C58 1.479(8) . ?
C55 C56 1.3900 . ?
C56 B1 1.700(7) . ?
C57 F7' 1.30(3) . ?
C57 F8' 1.25(2) . ?
C57 F9' 1.28(3) . ?
C57 F8 1.350(12) . ?
C57 F9 1.334(11) . ?
C57 F7 1.293(12) . ?
C58 F11 1.322(9) . ?
C58 F12 1.332(8) . ?
C58 F10 1.337(9) . ?
C61 C62 1.3900 . ?
C61 C66 1.3900 . ?
C62 C63 1.3900 . ?
C62 C67 1.480(7) . ?
C63 C64 1.3900 . ?
C64 C65 1.3900 . ?
C64 C68 1.501(11) . ?
C65 C66 1.3900 . ?
C66 B1 1.702(7) . ?
C67 F15 1.319(8) . ?
C67 F13 1.316(8) . ?
C67 F14 1.328(8) . ?
C68 F18' 1.20(2) . ?
C68 F17 1.318(14) . ?
C68 F17' 1.29(2) . ?
C68 F16' 1.26(3) . ?
C68 F16 1.353(17) . ?
C68 F18 1.386(18) . ?
C71 C72 1.3900 . ?
C71 C76 1.3900 . ?
C72 C73 1.3900 . ?
C72 C77 1.473(8) . ?
C73 C74 1.3900 . ?
C74 C75 1.3900 . ?
C74 C78 1.478(9) . ?
C75 C76 1.3900 . ?
C76 B1 1.696(8) . ?
C77 F21' 1.16(2) . ?
C77 F20 1.292(10) . ?
C77 F21 1.366(12) . ?
C77 F19' 1.28(3) . ?
C77 F19 1.349(12) . ?
C77 F20' 1.38(2) . ?
C78 F23 1.254(13) . ?
C78 F24 1.280(10) . ?
C78 F22 1.359(15) . ?
